data_4080086
loop_
_publ_author_name
'Zirakzadeh, Afrooz'
'Gro\&s, Manuela A.'
'Wang, Yaping'
'Mereiter, Kurt'
'Spindler, Felix'
'Weissensteiner, Walter'

_publ_section_title
;
 Biferrocene-Based Diphosphine Ligands: Synthesis and Application of
 Walphos Analogues in Asymmetric Hydrogenations
;
_journal_issue 4
_journal_name_full Organometallics
_journal_page_first 1075
_journal_paper_doi 10.1021/om3012147
_journal_volume 32
_journal_year 2013
_chemical_absolute_configuration rmad
_chemical_formula_moiety 'C24 H29 B Br Fe2 N'
_chemical_formula_sum 'C24 H29 B Br Fe2 N'
_chemical_formula_weight 533.90
_chemical_name_common '1574 ww yw46 (R,SFc,RFc)-3.BH3, isomer of 1521'
_chemical_name_systematic
; 
(R~Fc~)-2''-Bromo-(S~Fc~)-2-[(R)-1-N,N-dimethylaminoethyl-\kN]
-1,1''-biferrocene trihydridoboron
;
_space_group_IT_number 19
_symmetry_cell_setting orthorhombic
_symmetry_space_group_name_Hall 'P 2ac 2ab'
_symmetry_space_group_name_H-M 'P 21 21 21'
_atom_sites_solution_hydrogens geom
_atom_sites_solution_primary direct
_atom_sites_solution_secondary difmap
_audit_creation_method SHELXL-97
_cell_angle_alpha 90.00
_cell_angle_beta 90.00
_cell_angle_gamma 90.00
_cell_formula_units_Z 4
_cell_length_a 8.5531(2)
_cell_length_b 10.3363(2)
_cell_length_c 26.0765(5)
_cell_measurement_reflns_used 9092
_cell_measurement_temperature 100(2)
_cell_measurement_theta_max 30.58
_cell_measurement_theta_min 2.51
_cell_volume 2305.36(8)
_computing_cell_refinement 'Bruker SAINT'
_computing_data_collection 'Bruker APEX2'
_computing_data_reduction 'Bruker SAINT, SADABS, XPREP'
_computing_molecular_graphics 'Bruker SHELXTL'
_computing_publication_material 'Bruker SHELXTL'
_computing_structure_refinement 'SHELXL-97 (Sheldrick, 2008)'
_computing_structure_solution 'SHELXS-97 (Sheldrick, 2008)'
_diffrn_ambient_temperature 100(2)
_diffrn_measured_fraction_theta_full 0.997
_diffrn_measured_fraction_theta_max 0.997
_diffrn_measurement_device_type 'Bruker kappa APEX-II CCD'
_diffrn_measurement_method '\f and \w scans'
_diffrn_radiation_monochromator graphite
_diffrn_radiation_source 'fine-focus sealed tube'
_diffrn_radiation_type MoK\a
_diffrn_radiation_wavelength 0.71073
_diffrn_reflns_av_R_equivalents 0.0345
_diffrn_reflns_av_sigmaI/netI 0.0180
_diffrn_reflns_limit_h_max 11
_diffrn_reflns_limit_h_min -11
_diffrn_reflns_limit_k_max 14
_diffrn_reflns_limit_k_min -14
_diffrn_reflns_limit_l_max 36
_diffrn_reflns_limit_l_min -36
_diffrn_reflns_number 59062
_diffrn_reflns_theta_full 30.00
_diffrn_reflns_theta_max 30.00
_diffrn_reflns_theta_min 2.12
_exptl_absorpt_coefficient_mu 3.002
_exptl_absorpt_correction_T_max 0.77
_exptl_absorpt_correction_T_min 0.62
_exptl_absorpt_correction_type multi-scan
_exptl_absorpt_process_details 'program SADABS'
_exptl_crystal_colour orange
_exptl_crystal_density_diffrn 1.538
_exptl_crystal_density_method 'not measured'
_exptl_crystal_description prism
_exptl_crystal_F_000 1088
_exptl_crystal_size_max 0.38
_exptl_crystal_size_mid 0.18
_exptl_crystal_size_min 0.09
_refine_diff_density_max 0.973
_refine_diff_density_min -0.226
_refine_diff_density_rms 0.060
_refine_ls_abs_structure_details 'Flack H D (1983), Acta Cryst. A39, 876-881'
_refine_ls_abs_structure_Flack 0.001(5)
_refine_ls_extinction_method none
_refine_ls_goodness_of_fit_ref 1.049
_refine_ls_hydrogen_treatment constr
_refine_ls_matrix_type full
_refine_ls_number_parameters 266
_refine_ls_number_reflns 6701
_refine_ls_number_restraints 0
_refine_ls_restrained_S_all 1.049
_refine_ls_R_factor_all 0.0233
_refine_ls_R_factor_gt 0.0214
_refine_ls_shift/su_max 0.001
_refine_ls_shift/su_mean 0.000
_refine_ls_structure_factor_coef Fsqd
_refine_ls_weighting_details 'calc w=1/[\s^2^(Fo^2^)+(0.0323P)^2^+0.4583P] where P=(Fo^2^+2Fc^2^)/3'
_refine_ls_weighting_scheme calc
_refine_ls_wR_factor_gt 0.0524
_refine_ls_wR_factor_ref 0.0531
_reflns_number_gt 6423
_reflns_number_total 6701
_reflns_threshold_expression >2sigma(I)
_cod_data_source_file om3012147_si_001.cif
_cod_data_source_block RSR3BH=1574
_cod_depositor_comments
;
The following automatic conversions were performed:

'_symmetry_cell_setting' value 'Orthorhombic' changed to
'orthorhombic' according to
/home/saulius/struct/CIF-dictionaries/cif_core.dic dictionary named
'cif_core.dic' version 2.4.2 from 2011-04-26.

Automatic conversion script
Id: cif_fix_values 1891 2012-01-12 08:04:46Z andrius 
;
_cod_original_sg_symbol_H-M P2(1)2(1)2(1)
_cod_database_code 4080086

loop_
_symmetry_equiv_pos_as_xyz
'x, y, z'
'-x+1/2, -y, z+1/2'
'-x, y+1/2, -z+1/2'
'x+1/2, -y+1/2, -z'

loop_
_atom_site_label
_atom_site_type_symbol
_atom_site_fract_x
_atom_site_fract_y
_atom_site_fract_z
_atom_site_U_iso_or_equiv
_atom_site_adp_type
_atom_site_occupancy
_atom_site_symmetry_multiplicity
_atom_site_calc_flag
_atom_site_refinement_flags
Br1 Br 0.54739(2) 0.567830(17) 0.240260(6) 0.02215(4) Uani 1 1 d .
Fe1 Fe 0.44428(3) 0.33157(2) 0.414528(9) 0.01909(5) Uani 1 1 d .
Fe2 Fe 0.17896(3) 0.54368(2) 0.294202(9) 0.01798(5) Uani 1 1 d .
N1 N 0.69979(18) 0.71293(15) 0.42464(5) 0.0217(3) Uani 1 1 d .
B1 B 0.6747(3) 0.8495(2) 0.45486(9) 0.0298(4) Uani 1 1 d .
H1A H 0.7378 0.9170 0.4385 0.045 Uiso 1 1 calc R
H1B H 0.7073 0.8396 0.4907 0.045 Uiso 1 1 calc R
H1C H 0.5641 0.8739 0.4536 0.045 Uiso 1 1 calc R
C1 C 0.48378(18) 0.47421(15) 0.36209(6) 0.0158(3) Uani 1 1 d .
C2 C 0.57780(19) 0.49446(15) 0.40760(6) 0.0170(3) Uani 1 1 d .
C3 C 0.6745(2) 0.38194(16) 0.41358(6) 0.0209(3) Uani 1 1 d .
H3 H 0.7483 0.3682 0.4403 0.025 Uiso 1 1 calc R
C4 C 0.6415(2) 0.29431(17) 0.37278(6) 0.0222(3) Uani 1 1 d .
H4 H 0.6889 0.2122 0.3677 0.027 Uiso 1 1 calc R
C5 C 0.5250(2) 0.35130(15) 0.34101(6) 0.0194(3) Uani 1 1 d .
H5 H 0.4819 0.3139 0.3109 0.023 Uiso 1 1 calc R
C6 C 0.2082(2) 0.31051(19) 0.42605(7) 0.0263(4) Uani 1 1 d .
H6 H 0.1274 0.3517 0.4071 0.032 Uiso 1 1 calc R
C7 C 0.2807(2) 0.35917(18) 0.47112(7) 0.0257(4) Uani 1 1 d .
H7 H 0.2566 0.4385 0.4877 0.031 Uiso 1 1 calc R
C8 C 0.3958(2) 0.2682(2) 0.48703(8) 0.0310(4) Uani 1 1 d .
H8 H 0.4622 0.2765 0.5160 0.037 Uiso 1 1 calc R
C9 C 0.3942(3) 0.16338(19) 0.45220(9) 0.0357(5) Uani 1 1 d .
H9 H 0.4593 0.0890 0.4538 0.043 Uiso 1 1 calc R
C10 C 0.2783(3) 0.18850(18) 0.41421(8) 0.0320(4) Uani 1 1 d .
H10 H 0.2524 0.1341 0.3861 0.038 Uiso 1 1 calc R
C11 C 0.37604(17) 0.56766(15) 0.33837(6) 0.0153(3) Uani 1 1 d .
C12 C 0.39299(19) 0.62033(16) 0.28769(6) 0.0171(3) Uani 1 1 d .
C13 C 0.2788(2) 0.71861(17) 0.27932(7) 0.0213(3) Uani 1 1 d .
H13 H 0.2659 0.7690 0.2491 0.026 Uiso 1 1 calc R
C14 C 0.1884(2) 0.72664(17) 0.32477(7) 0.0231(3) Uani 1 1 d .
H14 H 0.1031 0.7839 0.3303 0.028 Uiso 1 1 calc R
C15 C 0.2466(2) 0.63441(16) 0.36086(7) 0.0197(3) Uani 1 1 d .
H15 H 0.2061 0.6198 0.3943 0.024 Uiso 1 1 calc R
C16 C 0.1133(2) 0.35266(18) 0.29424(8) 0.0290(4) Uani 1 1 d .
H16 H 0.1532 0.2866 0.3159 0.035 Uiso 1 1 calc R
C17 C 0.1740(2) 0.3883(2) 0.24607(7) 0.0286(4) Uani 1 1 d .
H17 H 0.2622 0.3509 0.2296 0.034 Uiso 1 1 calc R
C18 C 0.0794(3) 0.4908(2) 0.22639(8) 0.0360(5) Uani 1 1 d .
H18 H 0.0930 0.5333 0.1944 0.043 Uiso 1 1 calc R
C19 C -0.0381(2) 0.5178(2) 0.26292(10) 0.0415(5) Uani 1 1 d .
H19 H -0.1171 0.5820 0.2599 0.050 Uiso 1 1 calc R
C20 C -0.0175(2) 0.4323(2) 0.30470(9) 0.0363(5) Uani 1 1 d .
H20 H -0.0806 0.4288 0.3347 0.044 Uiso 1 1 calc R
C21 C 0.57882(19) 0.61249(16) 0.44170(6) 0.0181(3) Uani 1 1 d .
H21 H 0.4736 0.6539 0.4387 0.022 Uiso 1 1 calc R
C22 C 0.6022(2) 0.57663(19) 0.49818(6) 0.0248(3) Uani 1 1 d .
H22A H 0.5091 0.5315 0.5108 0.037 Uiso 1 1 calc R
H22B H 0.6188 0.6555 0.5183 0.037 Uiso 1 1 calc R
H22C H 0.6935 0.5200 0.5015 0.037 Uiso 1 1 calc R
C23 C 0.6795(3) 0.7404(2) 0.36919(7) 0.0341(5) Uani 1 1 d .
H23A H 0.7548 0.8065 0.3585 0.051 Uiso 1 1 calc R
H23B H 0.5730 0.7717 0.3630 0.051 Uiso 1 1 calc R
H23C H 0.6972 0.6610 0.3495 0.051 Uiso 1 1 calc R
C24 C 0.8631(2) 0.6662(2) 0.43268(9) 0.0331(4) Uani 1 1 d .
H24A H 0.8800 0.5871 0.4127 0.050 Uiso 1 1 calc R
H24B H 0.8796 0.6479 0.4692 0.050 Uiso 1 1 calc R
H24C H 0.9369 0.7329 0.4214 0.050 Uiso 1 1 calc R

loop_
_atom_site_aniso_label
_atom_site_aniso_U_11
_atom_site_aniso_U_22
_atom_site_aniso_U_33
_atom_site_aniso_U_23
_atom_site_aniso_U_13
_atom_site_aniso_U_12
Br1 0.01560(7) 0.03003(8) 0.02081(7) 0.00700(6) 0.00382(6) 0.00207(6)
Fe1 0.02051(12) 0.01627(10) 0.02049(10) 0.00343(8) 0.00566(9) 0.00170(9)
Fe2 0.01069(10) 0.02234(11) 0.02092(10) -0.00154(8) -0.00070(8) -0.00048(9)
N1 0.0194(7) 0.0274(7) 0.0184(6) -0.0026(5) 0.0001(5) -0.0061(6)
B1 0.0348(12) 0.0220(9) 0.0327(10) -0.0053(8) -0.0017(9) -0.0031(9)
C1 0.0141(7) 0.0169(6) 0.0165(6) 0.0001(5) 0.0031(5) 0.0008(5)
C2 0.0154(8) 0.0195(7) 0.0161(6) 0.0008(5) 0.0015(5) 0.0008(5)
C3 0.0186(8) 0.0222(7) 0.0220(7) 0.0054(6) 0.0015(6) 0.0044(6)
C4 0.0232(9) 0.0185(7) 0.0251(8) 0.0019(6) 0.0065(6) 0.0058(6)
C5 0.0185(8) 0.0181(7) 0.0214(7) -0.0002(5) 0.0058(6) 0.0011(6)
C6 0.0225(9) 0.0289(9) 0.0274(8) 0.0027(7) 0.0064(7) -0.0028(7)
C7 0.0264(9) 0.0277(9) 0.0230(8) 0.0028(6) 0.0099(7) -0.0013(7)
C8 0.0303(10) 0.0363(10) 0.0263(8) 0.0128(7) 0.0068(7) -0.0012(8)
C9 0.0394(12) 0.0228(8) 0.0450(11) 0.0168(8) 0.0158(9) 0.0034(8)
C10 0.0358(11) 0.0229(8) 0.0374(10) -0.0003(7) 0.0127(8) -0.0095(8)
C11 0.0120(7) 0.0161(6) 0.0178(6) -0.0012(5) -0.0002(5) -0.0010(5)
C12 0.0116(7) 0.0212(7) 0.0186(7) 0.0019(5) -0.0003(5) -0.0011(6)
C13 0.0160(8) 0.0221(7) 0.0259(8) 0.0038(6) -0.0033(6) 0.0024(6)
C14 0.0164(8) 0.0221(7) 0.0308(8) -0.0017(6) -0.0010(7) 0.0049(6)
C15 0.0156(8) 0.0206(7) 0.0229(7) -0.0034(6) 0.0005(6) 0.0021(6)
C16 0.0322(10) 0.0266(9) 0.0282(8) -0.0061(7) -0.0017(8) -0.0106(7)
C17 0.0232(9) 0.0383(9) 0.0242(8) -0.0112(7) -0.0019(7) -0.0045(8)
C18 0.0332(12) 0.0437(11) 0.0312(9) 0.0014(8) -0.0150(8) -0.0107(9)
C19 0.0155(9) 0.0419(11) 0.0669(15) -0.0063(10) -0.0149(10) -0.0034(8)
C20 0.0220(9) 0.0397(11) 0.0472(11) -0.0146(9) 0.0106(8) -0.0149(8)
C21 0.0148(8) 0.0222(7) 0.0172(7) -0.0005(5) 0.0014(5) 0.0004(6)
C22 0.0273(9) 0.0303(9) 0.0168(7) 0.0007(6) 0.0002(6) 0.0037(7)
C23 0.0434(12) 0.0391(10) 0.0198(8) 0.0045(7) -0.0016(8) -0.0222(10)
C24 0.0181(9) 0.0406(11) 0.0408(10) -0.0143(9) 0.0013(7) -0.0032(8)

loop_
_atom_type_symbol
_atom_type_description
_atom_type_scat_dispersion_real
_atom_type_scat_dispersion_imag
_atom_type_scat_source
C C 0.0033 0.0016 'International Tables Vol C Tables 4.2.6.8 and 6.1.1.4'
H H 0.0000 0.0000 'International Tables Vol C Tables 4.2.6.8 and 6.1.1.4'
B B 0.0013 0.0007 'International Tables Vol C Tables 4.2.6.8 and 6.1.1.4'
N N 0.0061 0.0033 'International Tables Vol C Tables 4.2.6.8 and 6.1.1.4'
Fe Fe 0.3463 0.8444 'International Tables Vol C Tables 4.2.6.8 and 6.1.1.4'
Br Br -0.2901 2.4595 'International Tables Vol C Tables 4.2.6.8 and 6.1.1.4'

loop_
_geom_angle_atom_site_label_1
_geom_angle_atom_site_label_2
_geom_angle_atom_site_label_3
_geom_angle
C3 Fe1 C1 69.32(6)
C3 Fe1 C9 115.21(8)
C1 Fe1 C9 166.62(8)
C3 Fe1 C2 41.21(6)
C1 Fe1 C2 41.58(6)
C9 Fe1 C2 149.49(9)
C3 Fe1 C8 106.81(8)
C1 Fe1 C8 152.35(8)
C9 Fe1 C8 40.50(9)
C2 Fe1 C8 117.35(8)
C3 Fe1 C4 40.89(7)
C1 Fe1 C4 69.05(6)
C9 Fe1 C4 105.59(8)
C2 Fe1 C4 69.32(7)
C8 Fe1 C4 126.86(8)
C3 Fe1 C5 68.74(7)
C1 Fe1 C5 40.92(6)
C9 Fe1 C5 127.28(8)
C2 Fe1 C5 69.31(6)
C8 Fe1 C5 165.14(7)
C4 Fe1 C5 40.72(7)
C3 Fe1 C10 148.62(8)
C1 Fe1 C10 129.32(8)
C9 Fe1 C10 40.77(9)
C2 Fe1 C10 168.98(8)
C8 Fe1 C10 68.41(9)
C4 Fe1 C10 115.68(8)
C5 Fe1 C10 107.54(8)
C3 Fe1 C6 168.43(7)
C1 Fe1 C6 109.74(7)
C9 Fe1 C6 68.48(9)
C2 Fe1 C6 130.56(7)
C8 Fe1 C6 68.35(8)
C4 Fe1 C6 150.41(8)
C5 Fe1 C6 118.62(7)
C10 Fe1 C6 40.80(8)
C3 Fe1 C7 129.18(8)
C1 Fe1 C7 119.63(7)
C9 Fe1 C7 68.27(8)
C2 Fe1 C7 109.27(7)
C8 Fe1 C7 40.65(8)
C4 Fe1 C7 166.19(8)
C5 Fe1 C7 152.70(7)
C10 Fe1 C7 68.37(8)
C6 Fe1 C7 40.49(8)
C12 Fe2 C13 41.33(7)
C12 Fe2 C18 114.51(8)
C13 Fe2 C18 104.36(8)
C12 Fe2 C17 106.16(7)
C13 Fe2 C17 126.20(8)
C18 Fe2 C17 41.04(9)
C12 Fe2 C19 148.00(9)
C13 Fe2 C19 114.89(8)
C18 Fe2 C19 40.48(10)
C17 Fe2 C19 68.45(9)
C12 Fe2 C16 129.12(8)
C13 Fe2 C16 165.60(8)
C18 Fe2 C16 68.17(9)
C17 Fe2 C16 40.27(8)
C19 Fe2 C16 68.03(9)
C12 Fe2 C14 68.46(7)
C13 Fe2 C14 40.56(7)
C18 Fe2 C14 126.88(8)
C17 Fe2 C14 164.82(8)
C19 Fe2 C14 108.11(8)
C16 Fe2 C14 153.65(8)
C12 Fe2 C20 168.70(8)
C13 Fe2 C20 149.94(8)
C18 Fe2 C20 67.89(9)
C17 Fe2 C20 67.90(8)
C19 Fe2 C20 40.33(10)
C16 Fe2 C20 40.30(9)
C14 Fe2 C20 119.74(8)
C12 Fe2 C11 41.43(6)
C13 Fe2 C11 69.88(7)
C18 Fe2 C11 149.44(8)
C17 Fe2 C11 117.17(7)
C19 Fe2 C11 169.44(9)
C16 Fe2 C11 109.87(8)
C14 Fe2 C11 68.88(7)
C20 Fe2 C11 131.53(8)
C12 Fe2 C15 68.54(7)
C13 Fe2 C15 68.81(7)
C18 Fe2 C15 166.60(8)
C17 Fe2 C15 152.22(8)
C19 Fe2 C15 130.67(9)
C16 Fe2 C15 120.98(7)
C14 Fe2 C15 40.68(7)
C20 Fe2 C15 111.88(8)
C11 Fe2 C15 40.68(6)
C23 N1 C24 107.95(16)
C23 N1 C21 109.47(13)
C24 N1 C21 111.84(15)
C23 N1 B1 106.87(15)
C24 N1 B1 109.59(15)
C21 N1 B1 110.95(14)
N1 B1 H1A 109.5
N1 B1 H1B 109.5
H1A B1 H1B 109.5
N1 B1 H1C 109.5
H1A B1 H1C 109.5
H1B B1 H1C 109.5
C5 C1 C2 107.87(14)
C5 C1 C11 125.20(14)
C2 C1 C11 126.67(14)
C5 C1 Fe1 69.87(9)
C2 C1 Fe1 69.34(9)
C11 C1 Fe1 130.76(11)
C3 C2 C1 106.97(14)
C3 C2 C21 125.96(14)
C1 C2 C21 127.05(14)
C3 C2 Fe1 69.19(10)
C1 C2 Fe1 69.08(9)
C21 C2 Fe1 128.12(11)
C4 C3 C2 108.62(15)
C4 C3 Fe1 69.81(11)
C2 C3 Fe1 69.59(10)
C4 C3 H3 125.7
C2 C3 H3 125.7
Fe1 C3 H3 126.5
C5 C4 C3 108.08(14)
C5 C4 Fe1 69.78(9)
C3 C4 Fe1 69.30(10)
C5 C4 H4 126.0
C3 C4 H4 126.0
Fe1 C4 H4 126.5
C4 C5 C1 108.46(15)
C4 C5 Fe1 69.50(9)
C1 C5 Fe1 69.22(9)
C4 C5 H5 125.8
C1 C5 H5 125.8
Fe1 C5 H5 127.1
C7 C6 C10 107.91(18)
C7 C6 Fe1 69.77(11)
C10 C6 Fe1 69.47(11)
C7 C6 H6 126.0
C10 C6 H6 126.0
Fe1 C6 H6 126.3
C6 C7 C8 108.02(17)
C6 C7 Fe1 69.75(10)
C8 C7 Fe1 69.30(11)
C6 C7 H7 126.0
C8 C7 H7 126.0
Fe1 C7 H7 126.5
C9 C8 C7 108.20(19)
C9 C8 Fe1 69.71(11)
C7 C8 Fe1 70.05(10)
C9 C8 H8 125.9
C7 C8 H8 125.9
Fe1 C8 H8 125.9
C8 C9 C10 108.27(18)
C8 C9 Fe1 69.79(11)
C10 C9 Fe1 69.90(11)
C8 C9 H9 125.9
C10 C9 H9 125.9
Fe1 C9 H9 126.0
C9 C10 C6 107.60(18)
C9 C10 Fe1 69.33(12)
C6 C10 Fe1 69.72(11)
C9 C10 H10 126.2
C6 C10 H10 126.2
Fe1 C10 H10 126.3
C15 C11 C12 105.82(14)
C15 C11 C1 128.97(14)
C12 C11 C1 124.92(14)
C15 C11 Fe2 69.72(9)
C12 C11 Fe2 67.25(9)
C1 C11 Fe2 132.05(11)
C13 C12 C11 109.98(14)
C13 C12 Br1 125.68(12)
C11 C12 Br1 124.33(12)
C13 C12 Fe2 70.66(10)
C11 C12 Fe2 71.32(9)
Br1 C12 Fe2 125.53(8)
C14 C13 C12 106.71(15)
C14 C13 Fe2 70.36(10)
C12 C13 Fe2 68.01(9)
C14 C13 H13 126.6
C12 C13 H13 126.6
Fe2 C13 H13 126.5
C13 C14 C15 108.72(15)
C13 C14 Fe2 69.09(10)
C15 C14 Fe2 69.82(10)
C13 C14 H14 125.6
C15 C14 H14 125.6
Fe2 C14 H14 127.0
C14 C15 C11 108.76(15)
C14 C15 Fe2 69.50(10)
C11 C15 Fe2 69.60(9)
C14 C15 H15 125.6
C11 C15 H15 125.6
Fe2 C15 H15 126.9
C17 C16 C20 108.14(19)
C17 C16 Fe2 69.32(11)
C20 C16 Fe2 69.95(11)
C17 C16 H16 125.9
C20 C16 H16 125.9
Fe2 C16 H16 126.4
C16 C17 C18 107.78(19)
C16 C17 Fe2 70.41(10)
C18 C17 Fe2 69.43(12)
C16 C17 H17 126.1
C18 C17 H17 126.1
Fe2 C17 H17 125.6
C19 C18 C17 107.89(19)
C19 C18 Fe2 70.08(12)
C17 C18 Fe2 69.52(11)
C19 C18 H18 126.1
C17 C18 H18 126.1
Fe2 C18 H18 125.9
C18 C19 C20 107.92(19)
C18 C19 Fe2 69.45(11)
C20 C19 Fe2 70.21(12)
C18 C19 H19 126.0
C20 C19 H19 126.0
Fe2 C19 H19 125.9
C19 C20 C16 108.27(18)
C19 C20 Fe2 69.46(12)
C16 C20 Fe2 69.75(11)
C19 C20 H20 125.9
C16 C20 H20 125.9
Fe2 C20 H20 126.5
C2 C21 C22 111.81(14)
C2 C21 N1 112.37(13)
C22 C21 N1 110.80(14)
C2 C21 H21 107.2
C22 C21 H21 107.2
N1 C21 H21 107.2
C21 C22 H22A 109.5
C21 C22 H22B 109.5
H22A C22 H22B 109.5
C21 C22 H22C 109.5
H22A C22 H22C 109.5
H22B C22 H22C 109.5
N1 C23 H23A 109.5
N1 C23 H23B 109.5
H23A C23 H23B 109.5
N1 C23 H23C 109.5
H23A C23 H23C 109.5
H23B C23 H23C 109.5
N1 C24 H24A 109.5
N1 C24 H24B 109.5
H24A C24 H24B 109.5
N1 C24 H24C 109.5
H24A C24 H24C 109.5
H24B C24 H24C 109.5

loop_
_geom_bond_atom_site_label_1
_geom_bond_atom_site_label_2
_geom_bond_distance
Br1 C12 1.8890(16)
Fe1 C3 2.0371(19)
Fe1 C1 2.0390(15)
Fe1 C9 2.0422(18)
Fe1 C2 2.0424(16)
Fe1 C8 2.0433(18)
Fe1 C4 2.0440(17)
Fe1 C5 2.0476(16)
Fe1 C10 2.0497(19)
Fe1 C6 2.0530(19)
Fe1 C7 2.0533(18)
Fe2 C12 2.0019(16)
Fe2 C13 2.0370(18)
Fe2 C18 2.0374(19)
Fe2 C17 2.0386(18)
Fe2 C19 2.046(2)
Fe2 C16 2.0528(18)
Fe2 C14 2.0538(17)
Fe2 C20 2.0556(19)
Fe2 C11 2.0565(15)
Fe2 C15 2.0581(17)
N1 C23 1.484(2)
N1 C24 1.493(3)
N1 C21 1.532(2)
N1 B1 1.630(2)
B1 H1A 0.9800
B1 H1B 0.9800
B1 H1C 0.9800
C1 C5 1.428(2)
C1 C2 1.449(2)
C1 C11 1.471(2)
C2 C3 1.436(2)
C2 C21 1.510(2)
C3 C4 1.426(2)
C3 H3 0.9500
C4 C5 1.424(2)
C4 H4 0.9500
C5 H5 0.9500
C6 C7 1.421(3)
C6 C10 1.430(3)
C6 H6 0.9500
C7 C8 1.423(3)
C7 H7 0.9500
C8 C9 1.414(3)
C8 H8 0.9500
C9 C10 1.425(3)
C9 H9 0.9500
C10 H10 0.9500
C11 C15 1.430(2)
C11 C12 1.437(2)
C12 C13 1.426(2)
C13 C14 1.418(2)
C13 H13 0.9500
C14 C15 1.429(2)
C14 H14 0.9500
C15 H15 0.9500
C16 C17 1.409(3)
C16 C20 1.415(3)
C16 H16 0.9500
C17 C18 1.429(3)
C17 H17 0.9500
C18 C19 1.413(3)
C18 H18 0.9500
C19 C20 1.414(3)
C19 H19 0.9500
C20 H20 0.9500
C21 C22 1.532(2)
C21 H21 1.0000
C22 H22A 0.9800
C22 H22B 0.9800
C22 H22C 0.9800
C23 H23A 0.9800
C23 H23B 0.9800
C23 H23C 0.9800
C24 H24A 0.9800
C24 H24B 0.9800
C24 H24C 0.9800

loop_
_geom_torsion_atom_site_label_1
_geom_torsion_atom_site_label_2
_geom_torsion_atom_site_label_3
_geom_torsion_atom_site_label_4
_geom_torsion
C3 Fe1 C1 C5 81.01(10)
C9 Fe1 C1 C5 -31.4(4)
C2 Fe1 C1 C5 119.18(13)
C8 Fe1 C1 C5 167.91(16)
C4 Fe1 C1 C5 37.13(10)
C10 Fe1 C1 C5 -69.50(13)
C6 Fe1 C1 C5 -111.28(11)
C7 Fe1 C1 C5 -154.78(11)
C3 Fe1 C1 C2 -38.17(9)
C9 Fe1 C1 C2 -150.6(3)
C8 Fe1 C1 C2 48.72(19)
C4 Fe1 C1 C2 -82.05(10)
C5 Fe1 C1 C2 -119.18(13)
C10 Fe1 C1 C2 171.32(10)
C6 Fe1 C1 C2 129.53(10)
C7 Fe1 C1 C2 86.04(11)
C3 Fe1 C1 C11 -159.35(16)
C9 Fe1 C1 C11 88.3(4)
C2 Fe1 C1 C11 -121.18(18)
C8 Fe1 C1 C11 -72.5(2)
C4 Fe1 C1 C11 156.77(16)
C5 Fe1 C1 C11 119.64(18)
C10 Fe1 C1 C11 50.14(18)
C6 Fe1 C1 C11 8.36(16)
C7 Fe1 C1 C11 -35.14(17)
C5 C1 C2 C3 -0.40(17)
C11 C1 C2 C3 -174.84(15)
Fe1 C1 C2 C3 59.06(11)
C5 C1 C2 C21 177.90(15)
C11 C1 C2 C21 3.5(3)
Fe1 C1 C2 C21 -122.64(16)
C5 C1 C2 Fe1 -59.46(11)
C11 C1 C2 Fe1 126.10(16)
C1 Fe1 C2 C3 -118.65(13)
C9 Fe1 C2 C3 48.41(18)
C8 Fe1 C2 C3 84.47(11)
C4 Fe1 C2 C3 -37.30(10)
C5 Fe1 C2 C3 -80.97(10)
C10 Fe1 C2 C3 -156.3(4)
C6 Fe1 C2 C3 168.50(10)
C7 Fe1 C2 C3 128.08(10)
C3 Fe1 C2 C1 118.65(13)
C9 Fe1 C2 C1 167.06(14)
C8 Fe1 C2 C1 -156.88(10)
C4 Fe1 C2 C1 81.35(9)
C5 Fe1 C2 C1 37.68(9)
C10 Fe1 C2 C1 -37.6(4)
C6 Fe1 C2 C1 -72.85(12)
C7 Fe1 C2 C1 -113.27(10)
C3 Fe1 C2 C21 -120.02(17)
C1 Fe1 C2 C21 121.33(17)
C9 Fe1 C2 C21 -71.6(2)
C8 Fe1 C2 C21 -35.56(16)
C4 Fe1 C2 C21 -157.33(16)
C5 Fe1 C2 C21 159.01(16)
C10 Fe1 C2 C21 83.7(4)
C6 Fe1 C2 C21 48.48(17)
C7 Fe1 C2 C21 8.06(16)
C1 C2 C3 C4 0.09(18)
C21 C2 C3 C4 -178.23(15)
Fe1 C2 C3 C4 59.08(12)
C1 C2 C3 Fe1 -58.99(11)
C21 C2 C3 Fe1 122.69(16)
C1 Fe1 C3 C4 -81.49(10)
C9 Fe1 C3 C4 84.83(12)
C2 Fe1 C3 C4 -119.98(13)
C8 Fe1 C3 C4 127.46(11)
C5 Fe1 C3 C4 -37.53(10)
C10 Fe1 C3 C4 51.52(18)
C6 Fe1 C3 C4 -169.0(3)
C7 Fe1 C3 C4 166.55(10)
C1 Fe1 C3 C2 38.50(9)
C9 Fe1 C3 C2 -155.18(10)
C8 Fe1 C3 C2 -112.55(10)
C4 Fe1 C3 C2 119.98(13)
C5 Fe1 C3 C2 82.46(10)
C10 Fe1 C3 C2 171.50(14)
C6 Fe1 C3 C2 -49.0(4)
C7 Fe1 C3 C2 -73.47(12)
C2 C3 C4 C5 0.25(19)
Fe1 C3 C4 C5 59.20(12)
C2 C3 C4 Fe1 -58.94(12)
C3 Fe1 C4 C5 -119.52(14)
C1 Fe1 C4 C5 -37.30(10)
C9 Fe1 C4 C5 129.78(12)
C2 Fe1 C4 C5 -81.93(10)
C8 Fe1 C4 C5 168.75(11)
C10 Fe1 C4 C5 87.37(12)
C6 Fe1 C4 C5 56.03(18)
C7 Fe1 C4 C5 -168.6(3)
C1 Fe1 C4 C3 82.22(10)
C9 Fe1 C4 C3 -110.70(11)
C2 Fe1 C4 C3 37.59(9)
C8 Fe1 C4 C3 -71.73(13)
C5 Fe1 C4 C3 119.52(14)
C10 Fe1 C4 C3 -153.11(10)
C6 Fe1 C4 C3 175.55(14)
C7 Fe1 C4 C3 -49.1(3)
C3 C4 C5 C1 -0.51(19)
Fe1 C4 C5 C1 58.39(11)
C3 C4 C5 Fe1 -58.90(12)
C2 C1 C5 C4 0.57(18)
C11 C1 C5 C4 175.11(15)
Fe1 C1 C5 C4 -58.57(11)
C2 C1 C5 Fe1 59.13(10)
C11 C1 C5 Fe1 -126.33(15)
C3 Fe1 C5 C4 37.67(10)
C1 Fe1 C5 C4 120.23(14)
C9 Fe1 C5 C4 -68.49(14)
C2 Fe1 C5 C4 81.96(11)
C8 Fe1 C5 C4 -37.5(3)
C10 Fe1 C5 C4 -109.23(12)
C6 Fe1 C5 C4 -152.19(11)
C7 Fe1 C5 C4 174.09(15)
C3 Fe1 C5 C1 -82.55(10)
C9 Fe1 C5 C1 171.29(12)
C2 Fe1 C5 C1 -38.27(9)
C8 Fe1 C5 C1 -157.7(3)
C4 Fe1 C5 C1 -120.23(14)
C10 Fe1 C5 C1 130.54(11)
C6 Fe1 C5 C1 87.59(11)
C7 Fe1 C5 C1 53.87(19)
C3 Fe1 C6 C7 -29.6(4)
C1 Fe1 C6 C7 -112.86(11)
C9 Fe1 C6 C7 81.31(13)
C2 Fe1 C6 C7 -70.51(13)
C8 Fe1 C6 C7 37.61(12)
C4 Fe1 C6 C7 165.04(13)
C5 Fe1 C6 C7 -156.91(10)
C10 Fe1 C6 C7 119.21(17)
C3 Fe1 C6 C10 -148.8(3)
C1 Fe1 C6 C10 127.93(12)
C9 Fe1 C6 C10 -37.90(13)
C2 Fe1 C6 C10 170.28(11)
C8 Fe1 C6 C10 -81.60(13)
C4 Fe1 C6 C10 45.8(2)
C5 Fe1 C6 C10 83.88(13)
C7 Fe1 C6 C10 -119.21(17)
C10 C6 C7 C8 0.3(2)
Fe1 C6 C7 C8 -58.92(13)
C10 C6 C7 Fe1 59.21(12)
C3 Fe1 C7 C6 172.65(11)
C1 Fe1 C7 C6 86.12(12)
C9 Fe1 C7 C6 -81.87(13)
C2 Fe1 C7 C6 130.65(11)
C8 Fe1 C7 C6 -119.47(17)
C4 Fe1 C7 C6 -147.7(3)
C5 Fe1 C7 C6 48.6(2)
C10 Fe1 C7 C6 -37.85(12)
C3 Fe1 C7 C8 -67.88(15)
C1 Fe1 C7 C8 -154.42(12)
C9 Fe1 C7 C8 37.59(13)
C2 Fe1 C7 C8 -109.88(12)
C4 Fe1 C7 C8 -28.2(4)
C5 Fe1 C7 C8 168.10(15)
C10 Fe1 C7 C8 81.62(14)
C6 Fe1 C7 C8 119.47(17)
C6 C7 C8 C9 -0.3(2)
Fe1 C7 C8 C9 -59.48(13)
C6 C7 C8 Fe1 59.20(13)
C3 Fe1 C8 C9 -109.36(14)
C1 Fe1 C8 C9 173.24(16)
C2 Fe1 C8 C9 -152.60(13)
C4 Fe1 C8 C9 -68.87(16)
C5 Fe1 C8 C9 -39.1(4)
C10 Fe1 C8 C9 37.74(13)
C6 Fe1 C8 C9 81.78(14)
C7 Fe1 C8 C9 119.25(18)
C3 Fe1 C8 C7 131.40(12)
C1 Fe1 C8 C7 54.0(2)
C9 Fe1 C8 C7 -119.25(18)
C2 Fe1 C8 C7 88.16(13)
C4 Fe1 C8 C7 171.89(11)
C5 Fe1 C8 C7 -158.4(3)
C10 Fe1 C8 C7 -81.51(13)
C6 Fe1 C8 C7 -37.46(12)
C7 C8 C9 C10 0.2(2)
Fe1 C8 C9 C10 -59.53(13)
C7 C8 C9 Fe1 59.70(13)
C3 Fe1 C9 C8 86.61(14)
C1 Fe1 C9 C8 -166.3(3)
C2 Fe1 C9 C8 53.6(2)
C4 Fe1 C9 C8 129.21(13)
C5 Fe1 C9 C8 168.27(12)
C10 Fe1 C9 C8 -119.36(18)
C6 Fe1 C9 C8 -81.43(13)
C7 Fe1 C9 C8 -37.73(12)
C3 Fe1 C9 C10 -154.02(11)
C1 Fe1 C9 C10 -47.0(4)
C2 Fe1 C9 C10 172.98(13)
C8 Fe1 C9 C10 119.36(18)
C4 Fe1 C9 C10 -111.43(12)
C5 Fe1 C9 C10 -72.37(15)
C6 Fe1 C9 C10 37.93(12)
C7 Fe1 C9 C10 81.64(13)
C8 C9 C10 C6 0.0(2)
Fe1 C9 C10 C6 -59.45(13)
C8 C9 C10 Fe1 59.46(13)
C7 C6 C10 C9 -0.2(2)
Fe1 C6 C10 C9 59.21(13)
C7 C6 C10 Fe1 -59.39(13)
C3 Fe1 C10 C9 49.6(2)
C1 Fe1 C10 C9 167.36(11)
C2 Fe1 C10 C9 -161.1(3)
C8 Fe1 C10 C9 -37.50(12)
C4 Fe1 C10 C9 84.20(13)
C5 Fe1 C10 C9 127.32(12)
C6 Fe1 C10 C9 -118.94(17)
C7 Fe1 C10 C9 -81.38(13)
C3 Fe1 C10 C6 168.49(13)
C1 Fe1 C10 C6 -73.69(14)
C9 Fe1 C10 C6 118.94(17)
C2 Fe1 C10 C6 -42.1(4)
C8 Fe1 C10 C6 81.44(12)
C4 Fe1 C10 C6 -156.86(11)
C5 Fe1 C10 C6 -113.74(11)
C7 Fe1 C10 C6 37.56(11)
C5 C1 C11 C15 130.81(18)
C2 C1 C11 C15 -55.7(2)
Fe1 C1 C11 C15 37.8(2)
C5 C1 C11 C12 -56.3(2)
C2 C1 C11 C12 117.22(18)
Fe1 C1 C11 C12 -149.27(13)
C5 C1 C11 Fe2 33.4(2)
C2 C1 C11 Fe2 -153.10(13)
Fe1 C1 C11 Fe2 -59.6(2)
C12 Fe2 C11 C15 118.04(13)
C13 Fe2 C11 C15 80.54(10)
C18 Fe2 C11 C15 164.75(15)
C17 Fe2 C11 C15 -158.20(10)
C19 Fe2 C11 C15 -38.2(5)
C16 Fe2 C11 C15 -114.78(11)
C14 Fe2 C11 C15 37.09(10)
C20 Fe2 C11 C15 -74.53(13)
C13 Fe2 C11 C12 -37.50(10)
C18 Fe2 C11 C12 46.71(19)
C17 Fe2 C11 C12 83.76(11)
C19 Fe2 C11 C12 -156.2(4)
C16 Fe2 C11 C12 127.18(10)
C14 Fe2 C11 C12 -80.96(10)
C20 Fe2 C11 C12 167.43(11)
C15 Fe2 C11 C12 -118.04(13)
C12 Fe2 C11 C1 -117.24(18)
C13 Fe2 C11 C1 -154.73(16)
C18 Fe2 C11 C1 -70.5(2)
C17 Fe2 C11 C1 -33.47(17)
C19 Fe2 C11 C1 86.5(5)
C16 Fe2 C11 C1 9.94(16)
C14 Fe2 C11 C1 161.81(16)
C20 Fe2 C11 C1 50.20(18)
C15 Fe2 C11 C1 124.72(18)
C15 C11 C12 C13 0.96(18)
C1 C11 C12 C13 -173.30(15)
Fe2 C11 C12 C13 60.33(12)
C15 C11 C12 Br1 179.83(12)
C1 C11 C12 Br1 5.6(2)
Fe2 C11 C12 Br1 -120.80(12)
C15 C11 C12 Fe2 -59.37(11)
C1 C11 C12 Fe2 126.36(15)
C18 Fe2 C12 C13 83.94(12)
C17 Fe2 C12 C13 126.98(11)
C19 Fe2 C12 C13 51.93(19)
C16 Fe2 C12 C13 164.96(11)
C14 Fe2 C12 C13 -38.01(10)
C20 Fe2 C12 C13 -176.3(4)
C11 Fe2 C12 C13 -120.06(14)
C15 Fe2 C12 C13 -81.88(11)
C13 Fe2 C12 C11 120.06(14)
C18 Fe2 C12 C11 -156.00(10)
C17 Fe2 C12 C11 -112.96(10)
C19 Fe2 C12 C11 171.99(15)
C16 Fe2 C12 C11 -74.97(12)
C14 Fe2 C12 C11 82.06(10)
C20 Fe2 C12 C11 -56.2(4)
C15 Fe2 C12 C11 38.18(9)
C13 Fe2 C12 Br1 -120.59(14)
C18 Fe2 C12 Br1 -36.65(13)
C17 Fe2 C12 Br1 6.39(12)
C19 Fe2 C12 Br1 -68.66(19)
C16 Fe2 C12 Br1 44.38(14)
C14 Fe2 C12 Br1 -158.60(12)
C20 Fe2 C12 Br1 63.2(4)
C11 Fe2 C12 Br1 119.35(14)
C15 Fe2 C12 Br1 157.53(12)
C11 C12 C13 C14 -0.7(2)
Br1 C12 C13 C14 -179.57(12)
Fe2 C12 C13 C14 60.02(12)
C11 C12 C13 Fe2 -60.74(11)
Br1 C12 C13 Fe2 120.41(13)
C12 Fe2 C13 C14 -118.25(14)
C18 Fe2 C13 C14 130.81(12)
C17 Fe2 C13 C14 169.79(11)
C19 Fe2 C13 C14 89.13(13)
C16 Fe2 C13 C14 -172.3(3)
C20 Fe2 C13 C14 60.28(19)
C11 Fe2 C13 C14 -80.67(10)
C15 Fe2 C13 C14 -37.07(10)
C18 Fe2 C13 C12 -110.93(11)
C17 Fe2 C13 C12 -71.95(13)
C19 Fe2 C13 C12 -152.62(11)
C16 Fe2 C13 C12 -54.0(3)
C14 Fe2 C13 C12 118.25(14)
C20 Fe2 C13 C12 178.54(14)
C11 Fe2 C13 C12 37.59(9)
C15 Fe2 C13 C12 81.18(10)
C12 C13 C14 C15 0.2(2)
Fe2 C13 C14 C15 58.71(12)
C12 C13 C14 Fe2 -58.52(12)
C12 Fe2 C14 C13 38.71(10)
C18 Fe2 C14 C13 -66.44(14)
C17 Fe2 C14 C13 -33.1(3)
C19 Fe2 C14 C13 -107.40(12)
C16 Fe2 C14 C13 175.69(16)
C20 Fe2 C14 C13 -149.93(12)
C11 Fe2 C14 C13 83.35(10)
C15 Fe2 C14 C13 120.43(15)
C12 Fe2 C14 C15 -81.72(11)
C13 Fe2 C14 C15 -120.43(15)
C18 Fe2 C14 C15 173.13(12)
C17 Fe2 C14 C15 -153.5(3)
C19 Fe2 C14 C15 132.17(12)
C16 Fe2 C14 C15 55.3(2)
C20 Fe2 C14 C15 89.63(13)
C11 Fe2 C14 C15 -37.08(10)
C13 C14 C15 C11 0.4(2)
Fe2 C14 C15 C11 58.67(11)
C13 C14 C15 Fe2 -58.26(13)
C12 C11 C15 C14 -0.83(18)
C1 C11 C15 C14 173.12(16)
Fe2 C11 C15 C14 -58.60(12)
C12 C11 C15 Fe2 57.77(10)
C1 C11 C15 Fe2 -128.28(17)
C12 Fe2 C15 C14 81.49(11)
C13 Fe2 C15 C14 36.96(10)
C18 Fe2 C15 C14 -24.4(4)
C17 Fe2 C15 C14 165.50(15)
C19 Fe2 C15 C14 -68.24(15)
C16 Fe2 C15 C14 -154.82(11)
C20 Fe2 C15 C14 -110.67(12)
C11 Fe2 C15 C14 120.36(14)
C12 Fe2 C15 C11 -38.87(9)
C13 Fe2 C15 C11 -83.39(10)
C18 Fe2 C15 C11 -144.7(3)
C17 Fe2 C15 C11 45.1(2)
C19 Fe2 C15 C11 171.41(12)
C16 Fe2 C15 C11 84.82(12)
C14 Fe2 C15 C11 -120.36(14)
C20 Fe2 C15 C11 128.97(11)
C12 Fe2 C16 C17 -66.13(15)
C13 Fe2 C16 C17 -22.6(4)
C18 Fe2 C16 C17 38.36(13)
C19 Fe2 C16 C17 82.15(14)
C14 Fe2 C16 C17 168.75(16)
C20 Fe2 C16 C17 119.47(18)
C11 Fe2 C16 C17 -108.94(12)
C15 Fe2 C16 C17 -152.59(11)
C12 Fe2 C16 C20 174.40(12)
C13 Fe2 C16 C20 -142.0(3)
C18 Fe2 C16 C20 -81.11(14)
C17 Fe2 C16 C20 -119.47(18)
C19 Fe2 C16 C20 -37.33(13)
C14 Fe2 C16 C20 49.3(2)
C11 Fe2 C16 C20 131.59(12)
C15 Fe2 C16 C20 87.94(14)
C20 C16 C17 C18 -0.2(2)
Fe2 C16 C17 C18 -59.62(14)
C20 C16 C17 Fe2 59.39(13)
C12 Fe2 C17 C16 132.38(12)
C13 Fe2 C17 C16 173.21(11)
C18 Fe2 C17 C16 -118.66(18)
C19 Fe2 C17 C16 -81.02(14)
C14 Fe2 C17 C16 -160.7(3)
C20 Fe2 C17 C16 -37.43(13)
C11 Fe2 C17 C16 89.15(13)
C15 Fe2 C17 C16 57.9(2)
C12 Fe2 C17 C18 -108.96(13)
C13 Fe2 C17 C18 -68.13(15)
C19 Fe2 C17 C18 37.64(13)
C16 Fe2 C17 C18 118.66(18)
C14 Fe2 C17 C18 -42.0(3)
C20 Fe2 C17 C18 81.24(14)
C11 Fe2 C17 C18 -152.18(12)
C15 Fe2 C17 C18 176.53(15)
C16 C17 C18 C19 0.4(2)
Fe2 C17 C18 C19 -59.82(14)
C16 C17 C18 Fe2 60.24(13)
C12 Fe2 C18 C19 -154.36(13)
C13 Fe2 C18 C19 -111.68(14)
C17 Fe2 C18 C19 118.95(19)
C16 Fe2 C18 C19 81.29(14)
C14 Fe2 C18 C19 -73.71(16)
C20 Fe2 C18 C19 37.68(14)
C11 Fe2 C18 C19 173.68(14)
C15 Fe2 C18 C19 -54.0(4)
C12 Fe2 C18 C17 86.69(13)
C13 Fe2 C18 C17 129.37(12)
C19 Fe2 C18 C17 -118.95(19)
C16 Fe2 C18 C17 -37.66(12)
C14 Fe2 C18 C17 167.34(11)
C20 Fe2 C18 C17 -81.28(13)
C11 Fe2 C18 C17 54.7(2)
C15 Fe2 C18 C17 -173.0(3)
C17 C18 C19 C20 -0.4(2)
Fe2 C18 C19 C20 -59.91(14)
C17 C18 C19 Fe2 59.47(14)
C12 Fe2 C19 C18 48.0(2)
C13 Fe2 C19 C18 82.96(14)
C17 Fe2 C19 C18 -38.15(13)
C16 Fe2 C19 C18 -81.66(14)
C14 Fe2 C19 C18 126.12(13)
C20 Fe2 C19 C18 -118.96(19)
C11 Fe2 C19 C18 -162.2(4)
C15 Fe2 C19 C18 165.68(12)
C12 Fe2 C19 C20 166.96(13)
C13 Fe2 C19 C20 -158.08(12)
C18 Fe2 C19 C20 118.96(19)
C17 Fe2 C19 C20 80.81(13)
C16 Fe2 C19 C20 37.30(12)
C14 Fe2 C19 C20 -114.92(13)
C11 Fe2 C19 C20 -43.3(5)
C15 Fe2 C19 C20 -75.35(15)
C18 C19 C20 C16 0.3(2)
Fe2 C19 C20 C16 -59.13(13)
C18 C19 C20 Fe2 59.43(14)
C17 C16 C20 C19 0.0(2)
Fe2 C16 C20 C19 58.96(14)
C17 C16 C20 Fe2 -58.99(13)
C12 Fe2 C20 C19 -142.4(4)
C13 Fe2 C20 C19 42.5(2)
C18 Fe2 C20 C19 -37.81(14)
C17 Fe2 C20 C19 -82.28(14)
C16 Fe2 C20 C19 -119.68(18)
C14 Fe2 C20 C19 83.12(14)
C11 Fe2 C20 C19 170.34(12)
C15 Fe2 C20 C19 127.74(13)
C12 Fe2 C20 C16 -22.7(4)
C13 Fe2 C20 C16 162.22(14)
C18 Fe2 C20 C16 81.87(13)
C17 Fe2 C20 C16 37.40(12)
C19 Fe2 C20 C16 119.68(18)
C14 Fe2 C20 C16 -157.21(11)
C11 Fe2 C20 C16 -69.98(14)
C15 Fe2 C20 C16 -112.59(12)
C3 C2 C21 C22 -37.8(2)
C1 C2 C21 C22 144.22(16)
Fe1 C2 C21 C22 52.87(19)
C3 C2 C21 N1 87.54(19)
C1 C2 C21 N1 -90.45(19)
Fe1 C2 C21 N1 178.20(11)
C23 N1 C21 C2 51.1(2)
C24 N1 C21 C2 -68.47(17)
B1 N1 C21 C2 168.83(14)
C23 N1 C21 C22 177.00(16)
C24 N1 C21 C22 57.41(18)
B1 N1 C21 C22 -65.29(18)
